data_7209064
loop_
_publ_author_name
'Wang, Yan'
'Wang, La-Mei'
'Li, Zhi-Fang'
'Hu, Yang-Yang'
'Li, Guang-Hua'
'Xiao, Li-Na'
'Wang, Tie-gang'
'Zheng, Da-Fang'
'Cui, Xiao-Bing'
'Xu, Ji-Qing'

_publ_section_title
;
 The syntheses, structures and characterizations of a series of frameworks
 constructed from polyoxometalates, metals and organic units
;
_journal_issue 2
_journal_name_full CrystEngComm
_journal_page_first 285
_journal_paper_doi 10.1039/c2ce26477c
_journal_volume 15
_journal_year 2013
_chemical_formula_sum 'C90 H92 Cd2 N18 O126 Si3 W36'
_chemical_formula_weight 10369.49
_chemical_name_systematic
;
?
;
_space_group_IT_number 2
_symmetry_cell_setting triclinic
_symmetry_space_group_name_Hall '-P 1'
_symmetry_space_group_name_H-M 'P -1'
_atom_sites_solution_hydrogens geom
_atom_sites_solution_primary direct
_atom_sites_solution_secondary difmap
_audit_creation_method SHELXL-97
_cell_angle_alpha 68.599(2)
_cell_angle_beta 86.811(2)
_cell_angle_gamma 83.191(2)
_cell_formula_units_Z 1
_cell_length_a 12.216(2)
_cell_length_b 17.998(3)
_cell_length_c 21.073(4)
_cell_measurement_temperature 296(2)
_cell_volume 4282.9(13)
_computing_structure_refinement 'SHELXL-97 (Sheldrick, 1997)'
_computing_structure_solution 'SHELXS-97 (Sheldrick, 1990)'
_diffrn_ambient_temperature 296(2)
_diffrn_measured_fraction_theta_full 0.969
_diffrn_measured_fraction_theta_max 0.969
_diffrn_radiation_monochromator graphite
_diffrn_radiation_source 'fine-focus sealed tube'
_diffrn_radiation_type MoK\a
_diffrn_radiation_wavelength 0.71073
_diffrn_reflns_av_R_equivalents 0.0475
_diffrn_reflns_av_sigmaI/netI 0.1198
_diffrn_reflns_limit_h_max 14
_diffrn_reflns_limit_h_min -15
_diffrn_reflns_limit_k_max 19
_diffrn_reflns_limit_k_min -22
_diffrn_reflns_limit_l_max 11
_diffrn_reflns_limit_l_min -26
_diffrn_reflns_number 24228
_diffrn_reflns_theta_full 26.61
_diffrn_reflns_theta_max 26.61
_diffrn_reflns_theta_min 1.22
_exptl_absorpt_coefficient_mu 24.432
_exptl_absorpt_correction_T_max 0.0512
_exptl_absorpt_correction_T_min 0.0322
_exptl_absorpt_correction_type empirical
_exptl_absorpt_process_details
;
Higashi, T. (1995). Program for Absorption Correction.
Rigaku Corporation, Tokyo, Japan.
;
_exptl_crystal_density_diffrn 4.020
_exptl_crystal_density_method 'not measured'
_exptl_crystal_F_000 4568
_exptl_crystal_size_max 0.45
_exptl_crystal_size_mid 0.34
_exptl_crystal_size_min 0.30
_refine_diff_density_max 3.035
_refine_diff_density_min -6.260
_refine_diff_density_rms 0.556
_refine_ls_extinction_method none
_refine_ls_goodness_of_fit_ref 1.047
_refine_ls_hydrogen_treatment constr
_refine_ls_matrix_type full
_refine_ls_number_parameters 1258
_refine_ls_number_reflns 17421
_refine_ls_number_restraints 389
_refine_ls_restrained_S_all 1.035
_refine_ls_R_factor_all 0.1218
_refine_ls_R_factor_gt 0.0695
_refine_ls_shift/su_max 0.036
_refine_ls_shift/su_mean 0.000
_refine_ls_structure_factor_coef Fsqd
_refine_ls_weighting_details 'calc w=1/[\s^2^(Fo^2^)+(0.0815P)^2^+58.3707P] where P=(Fo^2^+2Fc^2^)/3'
_refine_ls_weighting_scheme calc
_refine_ls_wR_factor_gt 0.1633
_refine_ls_wR_factor_ref 0.1883
_reflns_number_gt 10861
_reflns_number_total 17421
_reflns_threshold_expression >2sigma(I)
_cod_data_source_file c2ce26477c.txt
_cod_data_source_block k_5
_cod_original_cell_volume 4283.0(13)
_cod_original_sg_symbol_H-M p-1
_cod_database_code 7209064

loop_
_symmetry_equiv_pos_as_xyz
'x, y, z'
'-x, -y, -z'

loop_
_atom_site_label
_atom_site_type_symbol
_atom_site_fract_x
_atom_site_fract_y
_atom_site_fract_z
_atom_site_U_iso_or_equiv
_atom_site_adp_type
_atom_site_occupancy
_atom_site_symmetry_multiplicity
_atom_site_calc_flag
_atom_site_refinement_flags
W1 W 0.10248(8) 0.28995(6) -0.03967(5) 0.0164(2) Uani 1 1 d .
W2 W -0.18298(9) 0.31147(6) 0.02230(5) 0.0199(2) Uani 1 1 d .
W3 W -0.06442(9) 0.48878(6) -0.10151(6) 0.0197(2) Uani 1 1 d .
W4 W 0.04044(8) 0.13959(6) -0.08639(6) 0.0176(2) Uani 1 1 d .
W5 W 0.15704(9) 0.29569(6) -0.19905(6) 0.0205(2) Uani 1 1 d .
W6 W -0.18966(9) 0.17500(6) -0.20310(6) 0.0198(2) Uani 1 1 d .
W7 W -0.33874(9) 0.35555(7) -0.26180(6) 0.0236(3) Uani 1 1 d .
W8 W -0.24717(9) 0.16463(6) -0.02663(6) 0.0195(2) Uani 1 1 d .
W9 W -0.00581(9) 0.49612(6) -0.26095(6) 0.0217(2) Uani 1 1 d .
W10 W -0.07577(10) 0.33432(7) -0.31631(6) 0.0232(3) Uani 1 1 d .
W11 W -0.26949(9) 0.51986(6) -0.21118(6) 0.0223(2) Uani 1 1 d .
W12 W -0.39313(9) 0.34610(6) -0.08472(6) 0.0219(2) Uani 1 1 d .
W13 W 0.41631(10) -0.13331(7) 0.42901(6) 0.0279(3) Uani 1 1 d .
W14 W 0.22165(9) 0.01855(8) 0.45222(6) 0.0283(3) Uani 1 1 d .
W18 W 0.43250(11) 0.06922(8) 0.32651(6) 0.0332(3) Uani 1 1 d .
W17 W 0.30766(10) 0.15045(7) 0.52370(7) 0.0314(3) Uani 1 1 d .
W16 W 0.51506(11) 0.20390(7) 0.39695(8) 0.0390(4) Uani 1 1 d .
W15 W 0.70826(10) 0.05304(9) 0.37380(7) 0.0371(3) Uani 1 1 d U
Si1 Si -0.1220(5) 0.3267(4) -0.1478(4) 0.0138(14) Uani 1 1 d .
Cd1 Cd 0.2791(3) 0.18735(19) 0.13445(18) 0.0634(9) Uani 1 1 d .
Si2 Si 0.5000 0.0000 0.5000 0.016(2) Uani 1 2 d S
O41 O 0.412(3) -0.0087(19) 0.4441(17) 0.015(7) Uani 0.50 1 d PU
O42 O 0.511(3) -0.090(2) 0.5005(18) 0.019(7) Uani 0.50 1 d PU
O43 O 0.539(3) 0.0617(19) 0.4172(17) 0.015(7) Uani 0.50 1 d PU
O44 O 0.628(2) -0.0216(16) 0.4847(15) 0.007(6) Uani 0.50 1 d PU
O45 O 0.2190(19) 0.2209(14) 0.5364(13) 0.055(8) Uani 1 1 d .
O11 O -0.0513(14) 0.1459(10) -0.1583(9) 0.020(4) Uani 1 1 d .
O10 O -0.3463(13) 0.4514(10) -0.1374(10) 0.021(4) Uani 1 1 d .
O9 O 0.1569(15) 0.1816(10) -0.1525(9) 0.023(4) Uani 1 1 d .
O8 O -0.0320(13) 0.2772(11) 0.0108(9) 0.021(4) Uani 1 1 d .
O7 O -0.2562(16) 0.1628(10) -0.1155(10) 0.029(5) Uani 1 1 d .
O6 O -0.2903(16) 0.0749(11) 0.0232(10) 0.033(5) Uani 1 1 d .
O5 O -0.3941(14) 0.3351(10) -0.1715(10) 0.024(4) Uani 1 1 d U
O4 O 0.2053(14) 0.3044(11) -0.1164(10) 0.024(4) Uani 1 1 d .
O3 O -0.1168(13) 0.4225(9) -0.1724(9) 0.015(3) Uani 1 1 d U
O2 O 0.1132(14) 0.1788(10) -0.0286(9) 0.021(4) Uani 1 1 d .
O1 O -0.3183(15) 0.2443(11) -0.2471(10) 0.026(4) Uani 1 1 d U
O35 O -0.0574(15) 0.4339(10) -0.3101(9) 0.024(4) Uani 1 1 d .
O34 O 0.0602(14) 0.2960(11) -0.2659(10) 0.026(4) Uani 1 1 d .
O33 O -0.3076(15) 0.4568(10) -0.2624(9) 0.025(4) Uani 1 1 d .
O32 O -0.1117(13) 0.2264(10) -0.2880(9) 0.018(4) Uani 1 1 d U
O31 O 0.0554(12) 0.4019(9) -0.0749(8) 0.012(3) Uani 1 1 d U
O30 O -0.1431(14) 0.4202(10) -0.0358(10) 0.024(4) Uani 1 1 d U
O29 O 0.0154(14) 0.5305(10) -0.1881(9) 0.022(4) Uani 1 1 d U
O28 O 0.0721(16) 0.5612(12) -0.3230(11) 0.034(5) Uani 1 1 d U
O27 O 0.0929(14) 0.0421(12) -0.0547(10) 0.031(5) Uani 1 1 d .
O26 O -0.2188(17) 0.0890(10) -0.2140(11) 0.036(5) Uani 1 1 d .
O25 O -0.5321(15) 0.3680(11) -0.0688(10) 0.028(4) Uani 1 1 d U
O24 O -0.1664(14) 0.3047(10) -0.2098(9) 0.018(4) Uani 1 1 d .
O23 O 0.1920(15) 0.2842(10) 0.0209(9) 0.023(4) Uani 1 1 d .
O48 O 0.3943(14) 0.1013(11) 0.2447(10) 0.025(4) Uani 1 1 d U
O22 O -0.0904(13) 0.1394(10) -0.0339(9) 0.019(4) Uani 1 1 d .
O21 O -0.1509(13) 0.5551(10) -0.2723(9) 0.017(4) Uani 1 1 d U
O20 O -0.2071(13) 0.2990(9) -0.0846(9) 0.016(4) Uani 1 1 d U
O19 O -0.3341(15) 0.3498(10) -0.0015(10) 0.028(5) Uani 1 1 d .
N1 N 0.1851(17) 0.2542(12) 0.1843(11) 0.020(5) Uani 1 1 d U
O18 O -0.0274(16) 0.3459(12) -0.3970(10) 0.034(5) Uani 1 1 d .
O17 O -0.3833(15) 0.2320(11) -0.0427(10) 0.029(5) Uani 1 1 d .
O16 O -0.0285(18) 0.5527(10) -0.0643(11) 0.035(5) Uani 1 1 d .
O15 O -0.0036(13) 0.2803(10) -0.1272(9) 0.020(4) Uani 1 1 d U
O14 O 0.2813(15) 0.2962(12) -0.2406(11) 0.034(5) Uani 1 1 d .
O13 O 0.1075(15) 0.4092(11) -0.2243(10) 0.029(5) Uani 1 1 d .
O12 O -0.1831(16) 0.3159(11) 0.1028(10) 0.032(5) Uani 1 1 d .
N5 N 0.3977(17) 0.2603(13) 0.1174(12) 0.022(5) Uani 1 1 d U
O40 O -0.2190(15) 0.2047(12) 0.0435(10) 0.029(4) Uani 1 1 d .
N4 N 0.1630(17) 0.1080(12) 0.1695(12) 0.021(5) Uani 1 1 d .
N3 N 0.3605(18) 0.1205(12) 0.0882(12) 0.023(5) Uani 1 1 d .
O39 O -0.1926(14) 0.5484(10) -0.1476(10) 0.024(4) Uani 1 1 d U
C5 C 0.080(2) 0.2656(15) 0.1816(14) 0.023(6) Uani 1 1 d U
H5A H 0.0455 0.2682 0.1424 0.027 Uiso 1 1 calc R
O38 O -0.3619(14) 0.6008(11) -0.2408(11) 0.031(5) Uani 1 1 d .
C4 C 0.442(2) 0.1091(15) -0.0141(14) 0.023(6) Uani 1 1 d .
H4A H 0.4590 0.1339 -0.0602 0.028 Uiso 1 1 calc R
O37 O -0.4545(17) 0.3839(11) -0.3107(9) 0.032(5) Uani 1 1 d .
C3 C 0.107(2) 0.0918(16) 0.1223(16) 0.030(6) Uani 1 1 d U
H3A H 0.1309 0.1093 0.0771 0.036 Uiso 1 1 calc R
O36 O -0.2301(16) 0.3704(12) -0.3324(11) 0.034(5) Uani 1 1 d U
O59 O 0.377(2) -0.1939(15) 0.3936(16) 0.067(9) Uani 1 1 d .
C2 C 0.4716(18) 0.0244(13) 0.0182(12) 0.013(5) Uani 1 1 d U
C1 C 0.392(2) 0.1525(18) 0.0189(16) 0.030(6) Uani 1 1 d U
H1A H 0.3773 0.2074 -0.0045 0.036 Uiso 1 1 calc R
O58 O 0.223(2) 0.1127(16) 0.4689(15) 0.064(7) Uani 1 1 d U
C30 C 0.239(2) 0.2532(15) 0.2378(13) 0.020(5) Uani 1 1 d U
H30A H 0.3153 0.2496 0.2373 0.023 Uiso 1 1 calc R
C31 C 0.0707(19) 0.2658(14) 0.2955(13) 0.013(5) Uani 1 1 d U
C32 C 0.178(2) 0.2578(15) 0.2951(14) 0.021(5) Uani 1 1 d U
H32A H 0.2146 0.2550 0.3334 0.025 Uiso 1 1 calc R
C33 C 0.021(2) 0.2734(14) 0.2305(13) 0.016(5) Uani 1 1 d U
H33A H -0.0551 0.2842 0.2256 0.020 Uiso 1 1 calc R
C10 C 0.005(2) 0.2560(15) 0.3590(14) 0.022(6) Uani 1 1 d U
C9 C 0.371(2) 0.3429(17) 0.0904(15) 0.030(7) Uani 1 1 d .
H9A H 0.3054 0.3641 0.0673 0.036 Uiso 1 1 calc R
C8 C 0.438(2) -0.0048(17) 0.0842(15) 0.029(6) Uani 1 1 d U
H8A H 0.4554 -0.0592 0.1089 0.035 Uiso 1 1 calc R
C7 C 0.443(2) 0.3947(17) 0.0976(15) 0.026(6) Uani 1 1 d U
H7A H 0.4230 0.4499 0.0822 0.031 Uiso 1 1 calc R
O56 O 0.438(2) -0.0444(15) 0.3504(15) 0.063(7) Uani 1 1 d U
C6 C 0.383(2) 0.0395(15) 0.1154(15) 0.023(6) Uani 1 1 d U
H6A H 0.3581 0.0134 0.1595 0.027 Uiso 1 1 calc R
N7 N -0.299(2) -0.1004(17) 0.2479(14) 0.039(7) Uani 1 1 d .
C23 C 0.569(2) 0.2791(17) 0.1536(16) 0.030(6) Uani 1 1 d U
H23A H 0.6341 0.2561 0.1765 0.036 Uiso 1 1 calc R
C27 C -0.119(2) -0.0215(15) 0.2222(13) 0.019(6) Uani 1 1 d .
C22 C 0.611(2) 0.4187(18) 0.1386(14) 0.028(7) Uani 1 1 d .
C21 C 0.494(2) 0.2338(16) 0.1435(14) 0.022(6) Uani 1 1 d U
H21A H 0.5152 0.1789 0.1565 0.026 Uiso 1 1 calc R
N6 N -0.099(2) 0.2215(15) 0.4808(13) 0.040(7) Uani 1 1 d .
C19 C -0.0225(19) 0.0233(14) 0.2063(13) 0.016(5) Uani 1 1 d U
C18 C -0.011(2) 0.2579(18) 0.4722(17) 0.034(7) Uani 1 1 d U
H18A H 0.0136 0.2722 0.5067 0.041 Uiso 1 1 calc R
C26 C -0.123(2) -0.0926(17) 0.2795(14) 0.028(7) Uani 1 1 d .
H26A H -0.0654 -0.1130 0.3099 0.034 Uiso 1 1 calc R
C35 C 0.132(2) 0.0768(16) 0.2339(14) 0.023(6) Uani 1 1 d .
H35A H 0.1746 0.0832 0.2662 0.028 Uiso 1 1 calc R
C17 C 0.039(2) 0.0348(16) 0.2578(14) 0.027(6) Uani 1 1 d .
H17A H 0.0183 0.0158 0.3037 0.032 Uiso 1 1 calc R
C16 C 0.018(2) 0.0514(16) 0.1397(15) 0.028(7) Uani 1 1 d .
H16A H -0.0173 0.0416 0.1062 0.034 Uiso 1 1 calc R
C25 C -0.208(2) 0.0106(19) 0.1801(16) 0.039(8) Uani 1 1 d .
H25A H -0.2069 0.0590 0.1436 0.047 Uiso 1 1 calc R
O55 O 0.416(2) -0.1973(15) 0.5184(15) 0.063(7) Uani 1 1 d U
O54 O 0.792(2) 0.0386(16) 0.4545(15) 0.069(8) Uani 1 1 d U
O53 O 0.0954(19) 0.0272(16) 0.4259(17) 0.075(10) Uani 1 1 d .
C15 C 0.541(2) 0.3621(18) 0.1276(16) 0.033(7) Uani 1 1 d U
O52 O 0.278(2) -0.0807(13) 0.4455(14) 0.072(9) Uani 1 1 d .
O51 O 0.428(2) 0.1540(15) 0.5733(14) 0.062(7) Uani 1 1 d U
C14 C 0.658(3) 0.4701(18) 0.0851(17) 0.040(8) Uani 1 1 d .
H14A H 0.6405 0.4729 0.0419 0.048 Uiso 1 1 calc R
O50 O 0.649(2) 0.1576(18) 0.3724(17) 0.083(8) Uani 1 1 d U
C13 C 0.046(3) 0.2753(19) 0.4111(19) 0.042(9) Uani 1 1 d .
H13A H 0.1113 0.2993 0.4045 0.051 Uiso 1 1 calc R
O49 O 0.722(2) -0.0597(15) 0.3980(12) 0.062(8) Uani 1 1 d .
C12 C 0.638(3) 0.422(3) 0.201(2) 0.067(11) Uani 1 1 d U
H12A H 0.6121 0.3859 0.2415 0.080 Uiso 1 1 calc R
C24 C -0.299(3) -0.0306(18) 0.1934(17) 0.036(7) Uani 1 1 d U
H24A H -0.3597 -0.0111 0.1654 0.043 Uiso 1 1 calc R
C36 C -0.217(3) -0.1304(19) 0.2884(18) 0.038(7) Uani 1 1 d U
H36A H -0.2215 -0.1788 0.3246 0.046 Uiso 1 1 calc R
N2 N 0.752(3) 0.5221(19) 0.1481(17) 0.058(9) Uani 1 1 d .
C37 C 0.736(2) 0.5220(18) 0.0904(17) 0.035(7) Uani 1 1 d U
H37A H 0.7726 0.5541 0.0521 0.042 Uiso 1 1 calc R
C39 C 0.701(4) 0.478(3) 0.203(3) 0.092(14) Uani 1 1 d U
H39A H 0.7077 0.4851 0.2439 0.110 Uiso 1 1 calc R
O60 O 0.8077(19) 0.0808(14) 0.3144(13) 0.049(6) Uani 1 1 d U
O47 O 0.376(2) 0.2138(16) 0.4429(16) 0.070(8) Uani 1 1 d U
O46 O 0.296(2) 0.0721(16) 0.3643(15) 0.068(8) Uani 1 1 d U
O61 O 0.588(2) 0.0590(17) 0.3159(16) 0.078(8) Uani 1 1 d U
C55 C 0.407(3) 0.4047(19) 0.4817(18) 0.038(7) Uani 1 1 d U
N9 N 0.176(3) 0.415(2) 0.496(2) 0.074(11) Uani 1 1 d U
C53 C 0.348(3) 0.387(3) 0.547(2) 0.065(12) Uani 1 1 d .
H53A H 0.3898 0.3783 0.5854 0.077 Uiso 1 1 calc R
C52 C 0.233(4) 0.383(3) 0.558(3) 0.091(14) Uani 1 1 d U
H52A H 0.1991 0.3623 0.6008 0.109 Uiso 1 1 calc R
C51 C -0.145(4) 0.208(3) 0.432(2) 0.075(14) Uani 1 1 d .
H51A H -0.2097 0.1840 0.4409 0.090 Uiso 1 1 calc R
C50 C -0.102(4) 0.228(3) 0.373(2) 0.069(13) Uani 1 1 d .
H50A H -0.1412 0.2245 0.3376 0.083 Uiso 1 1 calc R
N8 N 0.763(3) 0.411(3) 0.460(2) 0.100(16) Uani 1 1 d U
C71 C 0.588(3) 0.374(2) 0.530(2) 0.061(10) Uani 1 1 d U
H71A H 0.5624 0.3458 0.5739 0.073 Uiso 1 1 calc R
C70 C 0.520(3) 0.406(2) 0.480(2) 0.056(9) Uani 1 1 d U
C69 C 0.347(3) 0.426(2) 0.428(2) 0.064(10) Uani 1 1 d U
H69A H 0.3783 0.4363 0.3850 0.077 Uiso 1 1 calc R
C68 C 0.702(4) 0.436(3) 0.408(3) 0.100(14) Uani 1 1 d U
H68A H 0.7330 0.4533 0.3644 0.120 Uiso 1 1 calc R
C67 C 0.571(4) 0.437(3) 0.418(3) 0.102(15) Uani 1 1 d U
H67A H 0.5278 0.4590 0.3790 0.123 Uiso 1 1 calc R
C66 C 0.701(4) 0.384(3) 0.518(3) 0.095(15) Uani 1 1 d U
H66A H 0.7414 0.3684 0.5581 0.114 Uiso 1 1 calc R
C54 C 0.231(4) 0.433(3) 0.439(3) 0.087(15) Uani 1 1 d U
H54A H 0.1893 0.4526 0.3993 0.104 Uiso 1 1 calc R
OW2 O -0.026(2) 0.4540(16) 0.4550(11) 0.060(7) Uani 1 1 d .
OW1 O -0.118(2) 0.1535(15) 0.6170(13) 0.059(8) Uani 1 1 d .
O57 O 0.530(2) 0.2998(15) 0.3473(14) 0.057(7) Uani 1 1 d U
O91 O 0.440(2) 0.1676(18) 0.3388(17) 0.081(9) Uani 1 1 d U
OW3 O -0.478(3) -0.178(3) 0.261(2) 0.144(18) Uani 1 1 d .

loop_
_atom_site_aniso_label
_atom_site_aniso_U_11
_atom_site_aniso_U_22
_atom_site_aniso_U_33
_atom_site_aniso_U_23
_atom_site_aniso_U_13
_atom_site_aniso_U_12
W1 0.0184(5) 0.0167(5) 0.0134(5) -0.0036(4) -0.0036(4) -0.0032(4)
W2 0.0220(6) 0.0255(6) 0.0115(5) -0.0057(5) 0.0022(4) -0.0036(4)
W3 0.0287(6) 0.0143(5) 0.0162(6) -0.0052(5) -0.0046(5) -0.0020(4)
W4 0.0209(5) 0.0128(5) 0.0178(6) -0.0041(5) -0.0028(4) -0.0001(4)
W5 0.0208(6) 0.0235(6) 0.0167(6) -0.0069(5) 0.0040(4) -0.0035(4)
W6 0.0267(6) 0.0165(5) 0.0176(6) -0.0066(5) -0.0051(5) -0.0044(4)
W7 0.0293(6) 0.0219(5) 0.0181(6) -0.0051(5) -0.0102(5) 0.0006(5)
W8 0.0206(5) 0.0180(5) 0.0149(5) 0.0006(5) 0.0015(4) -0.0058(4)
W9 0.0317(6) 0.0157(5) 0.0137(5) 0.0006(5) 0.0010(5) -0.0068(4)
W10 0.0352(6) 0.0240(6) 0.0100(5) -0.0045(5) -0.0007(5) -0.0071(5)
W11 0.0306(6) 0.0147(5) 0.0178(6) -0.0023(5) -0.0056(5) 0.0029(4)
W12 0.0184(5) 0.0232(6) 0.0211(6) -0.0052(5) -0.0003(5) 0.0001(4)
W13 0.0440(7) 0.0261(6) 0.0159(6) -0.0071(5) -0.0028(5) -0.0124(5)
W14 0.0192(6) 0.0458(7) 0.0204(6) -0.0123(6) -0.0015(5) -0.0039(5)
W18 0.0439(8) 0.0400(7) 0.0150(6) -0.0113(6) -0.0131(5) 0.0087(6)
W17 0.0325(7) 0.0313(7) 0.0274(7) -0.0107(6) 0.0013(5) 0.0085(5)
W16 0.0457(8) 0.0183(6) 0.0471(9) -0.0019(6) -0.0159(7) -0.0061(5)
W15 0.0273(7) 0.0569(9) 0.0397(8) -0.0305(8) 0.0156(6) -0.0179(6)
Si1 0.011(3) 0.014(3) 0.016(4) -0.007(3) 0.001(3) 0.002(3)
Cd1 0.069(2) 0.0626(19) 0.067(2) -0.0320(18) 0.0139(17) -0.0204(16)
Si2 0.020(5) 0.016(5) 0.014(5) -0.005(4) -0.003(4) -0.003(4)
O41 0.015(7) 0.015(7) 0.015(7) -0.006(3) 0.0000(10) -0.0015(13)
O42 0.019(7) 0.019(7) 0.019(7) -0.007(3) -0.0002(10) -0.0019(13)
O43 0.015(7) 0.015(7) 0.015(7) -0.006(3) -0.0003(10) -0.0017(13)
O44 0.007(6) 0.007(6) 0.007(6) -0.002(2) 0.0000(10) -0.0005(12)
O45 0.061(16) 0.052(15) 0.063(18) -0.042(15) -0.030(14) 0.036(12)
O11 0.025(10) 0.020(9) 0.014(9) -0.004(8) 0.002(8) -0.011(7)
O10 0.015(9) 0.027(10) 0.032(12) -0.023(10) -0.001(8) 0.004(7)
O9 0.037(11) 0.016(9) 0.016(10) -0.006(8) -0.003(9) 0.004(8)
O8 0.011(9) 0.034(10) 0.024(11) -0.019(9) 0.006(8) 0.004(7)
O7 0.044(12) 0.018(9) 0.018(11) 0.004(9) -0.021(9) -0.006(8)
O6 0.038(12) 0.030(11) 0.021(11) 0.008(10) -0.010(9) -0.011(9)
O5 0.024(4) 0.024(4) 0.024(4) -0.0084(17) -0.0004(10) -0.0029(11)
O4 0.022(10) 0.032(10) 0.022(11) -0.015(9) -0.004(8) -0.008(8)
O3 0.015(4) 0.015(4) 0.015(4) -0.0051(16) 0.0001(10) -0.0016(11)
O2 0.021(9) 0.020(9) 0.024(11) -0.013(9) -0.018(8) 0.008(7)
O1 0.026(4) 0.026(4) 0.026(4) -0.0094(18) -0.0008(10) -0.0032(11)
O35 0.037(11) 0.016(9) 0.010(9) 0.002(8) -0.003(8) 0.011(8)
O34 0.025(10) 0.033(11) 0.024(11) -0.020(10) 0.003(8) 0.004(8)
O33 0.041(12) 0.020(9) 0.014(10) -0.003(8) -0.004(9) -0.012(8)
O32 0.018(4) 0.018(4) 0.018(4) -0.0069(16) -0.0004(10) -0.0021(11)
O31 0.012(3) 0.012(3) 0.011(3) -0.0041(15) -0.0003(10) -0.0014(11)
O30 0.024(4) 0.024(4) 0.024(4) -0.0087(18) -0.0003(10) -0.0023(11)
O29 0.022(4) 0.021(4) 0.022(4) -0.0079(17) -0.0004(10) -0.0024(11)
O28 0.034(5) 0.034(5) 0.034(5) -0.012(2) -0.0004(10) -0.0038(11)
O27 0.016(10) 0.049(13) 0.019(11) -0.006(10) 0.012(8) 0.002(9)
O26 0.049(13) 0.014(9) 0.043(14) -0.006(10) -0.024(11) -0.006(9)
O25 0.028(4) 0.028(4) 0.028(4) -0.0100(18) -0.0005(10) -0.0028(11)
O24 0.028(10) 0.019(9) 0.009(9) -0.001(8) -0.010(8) -0.007(7)
O23 0.031(11) 0.028(10) 0.012(10) -0.008(9) -0.009(8) -0.004(8)
O48 0.025(4) 0.025(4) 0.025(4) -0.0090(18) -0.0002(10) -0.0025(11)
O22 0.007(8) 0.030(10) 0.014(9) -0.001(8) -0.004(7) -0.002(7)
O21 0.017(4) 0.017(4) 0.017(4) -0.0064(16) 0.0000(10) -0.0017(11)
O20 0.016(4) 0.016(4) 0.016(4) -0.0056(16) 0.0002(10) -0.0014(11)
O19 0.038(12) 0.020(10) 0.030(12) -0.014(10) 0.007(9) -0.004(8)
N1 0.020(5) 0.020(5) 0.020(5) -0.0072(19) 0.0002(10) -0.0021(11)
O18 0.033(12) 0.046(13) 0.026(12) -0.021(11) 0.022(9) -0.007(10)
O17 0.031(11) 0.032(11) 0.013(10) 0.004(9) -0.010(9) -0.003(9)
O16 0.062(14) 0.012(9) 0.035(13) -0.012(10) -0.009(11) -0.006(9)
O15 0.020(4) 0.020(4) 0.019(4) -0.0071(17) 0.0000(10) -0.0020(11)
O14 0.023(11) 0.041(12) 0.045(14) -0.025(12) 0.006(10) -0.002(9)
O13 0.035(11) 0.021(10) 0.033(12) -0.011(10) -0.004(10) -0.007(8)
O12 0.046(13) 0.020(10) 0.020(11) -0.001(9) 0.016(9) 0.004(9)
N5 0.022(5) 0.022(5) 0.022(5) -0.008(2) -0.0004(10) -0.0026(11)
O40 0.024(10) 0.041(12) 0.017(10) -0.005(10) 0.001(8) -0.001(9)
N4 0.024(12) 0.011(10) 0.021(13) 0.002(10) 0.000(10) -0.004(9)
N3 0.036(13) 0.008(10) 0.021(13) 0.000(10) 0.004(10) -0.004(9)
O39 0.024(4) 0.024(4) 0.024(4) -0.0088(18) 0.0000(10) -0.0024(11)
C5 0.023(6) 0.023(6) 0.023(6) -0.008(2) -0.0003(10) -0.0023(12)
O38 0.014(9) 0.024(10) 0.053(15) -0.011(11) -0.006(9) 0.003(8)
C4 0.041(17) 0.018(13) 0.011(13) -0.004(12) -0.003(12) -0.006(12)
O37 0.050(13) 0.029(11) 0.008(10) 0.003(9) -0.010(9) 0.002(9)
C3 0.030(7) 0.030(6) 0.030(7) -0.011(3) -0.0004(10) -0.0032(12)
O36 0.034(5) 0.034(5) 0.034(5) -0.012(2) -0.0008(10) -0.0036(11)
O59 0.051(16) 0.067(17) 0.11(3) -0.061(19) -0.019(16) -0.014(13)
C2 0.013(5) 0.013(5) 0.013(5) -0.005(2) -0.0003(10) -0.0014(11)
C1 0.030(7) 0.030(7) 0.030(7) -0.011(3) -0.0005(10) -0.0032(12)
O58 0.064(7) 0.064(7) 0.064(7) -0.023(3) -0.0009(10) -0.0069(13)
C30 0.020(5) 0.020(5) 0.019(5) -0.007(2) -0.0003(10) -0.0021(12)
C31 0.013(5) 0.013(5) 0.013(5) -0.005(2) 0.0000(10) -0.0015(11)
C32 0.021(6) 0.021(6) 0.020(6) -0.007(2) -0.0002(10) -0.0022(12)
C33 0.016(5) 0.017(5) 0.016(5) -0.006(2) -0.0002(10) -0.0016(11)
C10 0.022(6) 0.022(6) 0.022(6) -0.008(2) -0.0001(10) -0.0022(12)
C9 0.028(16) 0.029(15) 0.022(16) -0.001(14) 0.001(13) 0.007(12)
C8 0.029(6) 0.029(6) 0.029(6) -0.010(2) -0.0002(10) -0.0029(12)
C7 0.026(6) 0.026(6) 0.026(6) -0.009(2) -0.0004(10) -0.0027(12)
O56 0.063(7) 0.063(7) 0.063(7) -0.022(3) -0.0004(10) -0.0063(13)
C6 0.023(6) 0.023(6) 0.023(6) -0.008(2) -0.0002(10) -0.0023(12)
N7 0.032(14) 0.062(18) 0.029(16) -0.020(15) 0.004(12) -0.022(13)
C23 0.029(6) 0.030(6) 0.030(6) -0.011(2) -0.0004(10) -0.0032(12)
C27 0.019(13) 0.027(14) 0.012(13) -0.004(12) -0.002(11) -0.007(11)
C22 0.032(16) 0.046(18) 0.017(15) -0.022(15) 0.000(12) -0.014(13)
C21 0.022(6) 0.022(6) 0.022(6) -0.008(2) -0.0001(10) -0.0022(12)
N6 0.059(18) 0.030(14) 0.017(14) 0.006(12) 0.014(13) -0.002(13)
C19 0.016(5) 0.016(5) 0.016(5) -0.006(2) -0.0004(10) -0.0018(11)
C18 0.034(7) 0.035(7) 0.034(7) -0.013(3) -0.0005(10) -0.0037(13)
C26 0.032(16) 0.045(18) 0.020(15) -0.026(15) 0.004(12) -0.009(13)
C35 0.021(14) 0.030(15) 0.018(15) -0.008(13) -0.003(12) -0.003(11)
C17 0.034(16) 0.034(16) 0.017(15) -0.012(14) -0.003(12) -0.014(13)
C16 0.034(16) 0.030(15) 0.027(17) -0.015(14) 0.009(13) -0.020(13)
C25 0.039(18) 0.038(18) 0.027(18) 0.009(15) -0.013(15) -0.014(14)
O55 0.063(7) 0.063(7) 0.063(7) -0.023(3) -0.0008(10) -0.0067(13)
O54 0.069(8) 0.069(8) 0.069(8) -0.025(3) -0.0009(10) -0.0073(13)
O53 0.034(14) 0.071(18) 0.12(3) -0.024(19) -0.033(16) -0.016(13)
C15 0.033(7) 0.033(7) 0.033(7) -0.012(3) -0.0005(10) -0.0037(12)
O52 0.10(2) 0.026(12) 0.060(19) 0.004(13) 0.030(16) 0.025(13)
O51 0.062(7) 0.062(7) 0.062(7) -0.022(3) -0.0010(10) -0.0066(13)
C14 0.040(19) 0.043(19) 0.032(19) -0.004(17) -0.013(16) -0.016(15)
O50 0.083(8) 0.083(8) 0.083(8) -0.030(3) -0.0012(7) -0.0087(11)
C13 0.041(19) 0.037(18) 0.06(3) -0.025(19) -0.008(18) -0.005(15)
O49 0.11(2) 0.051(15) 0.029(14) -0.014(13) 0.027(14) -0.022(15)
C12 0.067(11) 0.067(11) 0.067(11) -0.024(4) -0.0009(10) -0.0072(15)
C24 0.035(7) 0.036(7) 0.036(7) -0.013(3) -0.0006(10) -0.0040(13)
C36 0.038(7) 0.038(7) 0.038(7) -0.014(3) -0.0004(10) -0.0041(13)
N2 0.07(2) 0.07(2) 0.06(2) -0.04(2) -0.009(18) -0.028(17)
C37 0.035(7) 0.035(7) 0.035(7) -0.013(3) -0.0004(10) -0.0036(13)
C39 0.092(14) 0.092(14) 0.091(14) -0.033(5) -0.0013(10) -0.0098(18)
O60 0.049(6) 0.049(6) 0.049(6) -0.018(2) -0.0008(10) -0.0055(12)
O47 0.070(8) 0.070(8) 0.070(8) -0.025(3) -0.0012(10) -0.0075(13)
O46 0.068(8) 0.068(8) 0.068(8) -0.025(3) -0.0006(10) -0.0070(13)
O61 0.078(8) 0.078(8) 0.078(8) -0.028(3) -0.0012(10) -0.0082(13)
C55 0.038(7) 0.038(7) 0.038(7) -0.014(3) -0.0005(10) -0.0039(13)
N9 0.08(3) 0.05(2) 0.09(3) -0.01(2) -0.03(2) -0.019(18)
C53 0.05(2) 0.10(3) 0.04(2) -0.02(2) 0.019(18) 0.00(2)
C52 0.091(14) 0.091(14) 0.091(14) -0.033(5) -0.0013(10) -0.0096(18)
C51 0.07(3) 0.11(4) 0.06(3) -0.05(3) 0.00(3) -0.03(3)
C50 0.09(3) 0.08(3) 0.04(2) -0.01(2) -0.01(2) -0.05(3)
N8 0.04(2) 0.19(5) 0.11(3) -0.10(3) -0.02(2) -0.01(2)
C71 0.061(10) 0.061(10) 0.061(10) -0.022(4) -0.0009(10) -0.0065(15)
C70 0.056(9) 0.056(9) 0.056(9) -0.020(3) -0.0009(10) -0.0060(14)
C69 0.064(10) 0.064(10) 0.064(10) -0.023(4) -0.0009(10) -0.0068(15)
C68 0.100(14) 0.100(14) 0.100(14) -0.036(5) -0.0014(10) -0.0106(18)
C67 0.102(15) 0.102(15) 0.102(15) -0.037(6) -0.0013(10) -0.0107(19)
C66 0.095(15) 0.095(15) 0.095(15) -0.034(5) -0.0013(10) -0.0100(19)
C54 0.07(2) 0.07(3) 0.12(4) -0.03(3) -0.01(3) -0.01(2)
OW2 0.078(19) 0.09(2) 0.012(12) -0.022(14) 0.010(12) -0.016(15)
OW1 0.088(19) 0.072(17) 0.048(17) -0.048(15) 0.015(14) -0.042(15)
O57 0.057(7) 0.057(7) 0.057(7) -0.021(3) -0.0011(10) -0.0063(12)
O91 0.081(9) 0.081(9) 0.081(9) -0.030(3) -0.0013(10) -0.0087(14)
OW3 0.09(3) 0.21(4) 0.18(5) -0.11(4) 0.07(3) -0.12(3)

loop_
_atom_type_symbol
_atom_type_description
_atom_type_scat_dispersion_real
_atom_type_scat_dispersion_imag
_atom_type_scat_source
C C 0.0033 0.0016 'International Tables Vol C Tables 4.2.6.8 and 6.1.1.4'
H H 0.0000 0.0000 'International Tables Vol C Tables 4.2.6.8 and 6.1.1.4'
N N 0.0061 0.0033 'International Tables Vol C Tables 4.2.6.8 and 6.1.1.4'
O O 0.0106 0.0060 'International Tables Vol C Tables 4.2.6.8 and 6.1.1.4'
Si Si 0.0817 0.0704 'International Tables Vol C Tables 4.2.6.8 and 6.1.1.4'
Cd Cd -0.8075 1.2024 'International Tables Vol C Tables 4.2.6.8 and 6.1.1.4'
W W -0.8490 6.8722 'International Tables Vol C Tables 4.2.6.8 and 6.1.1.4'

loop_
_geom_angle_atom_site_label_1
_geom_angle_atom_site_label_2
_geom_angle_atom_site_label_3
_geom_angle
_geom_angle_site_symmetry_1
_geom_angle_site_symmetry_3
O23 W1 O8 101.2(8) . .
O23 W1 O31 101.4(7) . .
O8 W1 O31 86.9(7) . .
O23 W1 O2 99.4(7) . .
O8 W1 O2 88.9(8) . .
O31 W1 O2 159.2(6) . .
O23 W1 O4 99.2(8) . .
O8 W1 O4 159.7(7) . .
O31 W1 O4 89.6(7) . .
O2 W1 O4 87.3(8) . .
O23 W1 O15 170.5(7) . .
O8 W1 O15 84.2(7) . .
O31 W1 O15 86.6(6) . .
O2 W1 O15 72.7(6) . .
O4 W1 O15 75.5(6) . .
O12 W2 O8 101.6(8) . .
O12 W2 O40 100.8(8) . .
O8 W2 O40 90.0(8) . .
O12 W2 O19 99.9(9) . .
O8 W2 O19 158.3(8) . .
O40 W2 O19 88.8(7) . .
O12 W2 O30 101.6(8) . .
O8 W2 O30 84.7(8) . .
O40 W2 O30 157.5(8) . .
O19 W2 O30 88.2(7) . .
O12 W2 O20 172.1(8) . .
O8 W2 O20 84.8(6) . .
O40 W2 O20 74.3(7) . .
O19 W2 O20 74.0(7) . .
O30 W2 O20 83.4(6) . .
O16 W3 O30 103.7(9) . .
O16 W3 O39 100.0(8) . .
O30 W3 O39 92.5(8) . .
O16 W3 O31 102.6(8) . .
O30 W3 O31 85.0(7) . .
O39 W3 O31 157.1(7) . .
O16 W3 O29 98.9(9) . .
O30 W3 O29 157.1(7) . .
O39 W3 O29 87.5(8) . .
O31 W3 O29 86.2(7) . .
O16 W3 O3 169.0(8) . .
O30 W3 O3 85.3(7) . .
O39 W3 O3 73.0(6) . .
O31 W3 O3 84.2(6) . .
O29 W3 O3 72.7(6) . .
O27 W4 O22 102.2(8) . .
O27 W4 O11 104.1(8) . .
O22 W4 O11 86.7(7) . .
O27 W4 O2 99.2(8) . .
O22 W4 O2 89.7(7) . .
O11 W4 O2 156.6(7) . .
O27 W4 O9 98.8(8) . .
O22 W4 O9 158.9(7) . .
O11 W4 O9 89.8(7) . .
O2 W4 O9 85.3(8) . .
O27 W4 O15 170.5(7) . .
O22 W4 O15 83.7(7) . .
O11 W4 O15 83.4(6) . .
O2 W4 O15 73.2(6) . .
O9 W4 O15 75.2(6) . .
O14 W5 O34 101.3(9) . .
O14 W5 O9 98.9(9) . .
O34 W5 O9 91.7(8) . .
O14 W5 O4 99.1(8) . .
O34 W5 O4 159.1(7) . .
O9 W5 O4 89.6(7) . .
O14 W5 O13 102.8(9) . .
O34 W5 O13 86.5(8) . .
O9 W5 O13 158.1(8) . .
O4 W5 O13 84.5(8) . .
O14 W5 O15 171.7(8) . .
O34 W5 O15 84.6(7) . .
O9 W5 O15 74.9(7) . .
O4 W5 O15 75.6(7) . .
O13 W5 O15 83.2(7) . .
O26 W6 O11 104.5(8) . .
O26 W6 O7 102.0(9) . .
O11 W6 O7 87.0(7) . .
O26 W6 O1 98.0(8) . .
O11 W6 O1 157.4(7) . .
O7 W6 O1 89.9(8) . .
O26 W6 O32 100.6(9) . .
O11 W6 O32 88.4(7) . .
O7 W6 O32 157.4(7) . .
O1 W6 O32 86.0(8) . .
O26 W6 O24 168.5(7) . .
O11 W6 O24 84.7(6) . .
O7 W6 O24 85.1(7) . .
O1 W6 O24 72.7(6) . .
O32 W6 O24 72.4(6) . .
O37 W7 O1 100.1(8) . .
O37 W7 O33 100.4(8) . .
O1 W7 O33 159.1(7) . .
O37 W7 O5 104.0(9) . .
O1 W7 O5 91.8(8) . .
O33 W7 O5 86.9(8) . .
O37 W7 O36 99.0(9) . .
O1 W7 O36 87.7(8) . .
O33 W7 O36 85.4(8) . .
O5 W7 O36 156.7(8) . .
O37 W7 O24 168.8(8) . .
O1 W7 O24 72.8(6) . .
O33 W7 O24 86.3(7) . .
O5 W7 O24 85.1(7) . .
O36 W7 O24 72.4(7) . .
O6 W8 O7 102.4(9) . .
O6 W8 O17 101.0(9) . .
O7 W8 O17 88.1(8) . .
O6 W8 O22 103.1(8) . .
O7 W8 O22 86.8(8) . .
O17 W8 O22 155.9(8) . .
O6 W8 O40 99.1(9) . .
O7 W8 O40 158.4(8) . .
O17 W8 O40 87.9(8) . .
O22 W8 O40 88.2(7) . .
O6 W8 O20 170.3(8) . .
O7 W8 O20 84.4(7) . .
O17 W8 O20 72.1(7) . .
O22 W8 O20 83.9(6) . .
O40 W8 O20 74.2(7) . .
O28 W9 O29 98.9(8) . .
O28 W9 O13 98.5(9) . .
O29 W9 O13 89.1(7) . .
O28 W9 O21 103.0(8) . .
O29 W9 O21 88.1(7) . .
O13 W9 O21 158.5(8) . .
O28 W9 O35 101.7(8) . .
O29 W9 O35 159.4(8) . .
O13 W9 O35 87.2(7) . .
O21 W9 O35 87.9(7) . .
O28 W9 O3 172.4(7) . .
O29 W9 O3 74.9(7) . .
O13 W9 O3 85.9(7) . .
O21 W9 O3 72.8(6) . .
O35 W9 O3 84.5(7) . .
O18 W10 O35 102.6(9) . .
O18 W10 O32 99.0(8) . .
O35 W10 O32 158.4(8) . .
O18 W10 O36 101.6(9) . .
O35 W10 O36 88.4(8) . .
O32 W10 O36 88.6(8) . .
O18 W10 O34 100.2(9) . .
O35 W10 O34 85.3(7) . .
O32 W10 O34 89.6(7) . .
O36 W10 O34 158.1(8) . .
O18 W10 O24 169.3(7) . .
O35 W10 O24 86.1(7) . .
O32 W10 O24 72.6(6) . .
O36 W10 O24 72.1(8) . .
O34 W10 O24 86.6(7) . .
O38 W11 O10 102.1(9) . .
O38 W11 O21 99.9(9) . .
O10 W11 O21 158.0(7) . .
O38 W11 O39 100.3(8) . .
O10 W11 O39 88.8(8) . .
O21 W11 O39 86.4(7) . .
O38 W11 O33 100.9(8) . .
O10 W11 O33 86.7(7) . .
O21 W11 O33 90.1(7) . .
O39 W11 O33 158.8(7) . .
O38 W11 O3 169.9(7) . .
O10 W11 O3 85.4(6) . .
O21 W11 O3 72.7(6) . .
O39 W11 O3 72.8(6) . .
O33 W11 O3 86.2(6) . .
O25 W12 O17 98.7(8) . .
O25 W12 O5 103.0(8) . .
O17 W12 O5 88.8(8) . .
O25 W12 O10 103.0(8) . .
O17 W12 O10 158.1(8) . .
O5 W12 O10 84.0(7) . .
O25 W12 O19 98.1(8) . .
O17 W12 O19 88.7(7) . .
O5 W12 O19 158.9(8) . .
O10 W12 O19 90.6(7) . .
O25 W12 O20 168.9(8) . .
O17 W12 O20 73.2(7) . .
O5 W12 O20 84.6(7) . .
O10 W12 O20 85.6(6) . .
O19 W12 O20 74.6(7) . .
O59 W13 O55 101.0(13) . .
O59 W13 O56 99.4(13) . .
O55 W13 O56 159.4(11) . .
O59 W13 O51 102.0(11) . 2_656
O55 W13 O51 89.3(12) . 2_656
O56 W13 O51 84.0(12) . 2_656
O59 W13 O52 101.9(12) . .
O55 W13 O52 88.0(11) . .
O56 W13 O52 90.3(11) . .
O51 W13 O52 156.0(12) 2_656 .
O59 W13 O42 159.6(12) . .
O55 W13 O42 64.9(12) . .
O56 W13 O42 94.7(12) . .
O51 W13 O42 64.7(11) 2_656 .
O52 W13 O42 92.7(12) . .
O59 W13 O41 154.0(12) . .
O55 W13 O41 97.7(11) . .
O56 W13 O41 63.9(11) . .
O51 W13 O41 96.1(11) 2_656 .
O52 W13 O41 60.7(11) . .
O42 W13 O41 46.4(11) . .
O53 W14 O58 101.8(12) . .
O53 W14 O54 102.5(14) . 2_656
O58 W14 O54 90.1(12) . 2_656
O53 W14 O52 100.7(13) . .
O58 W14 O52 157.4(12) . .
O54 W14 O52 86.0(12) 2_656 .
O53 W14 O46 99.8(14) . .
O58 W14 O46 87.2(12) . .
O54 W14 O46 157.6(11) 2_656 .
O52 W14 O46 88.0(11) . .
O53 W14 O41 153.1(14) . .
O58 W14 O41 96.7(11) . .
O54 W14 O41 96.8(12) 2_656 .
O52 W14 O41 61.8(12) . .
O46 W14 O41 61.5(11) . .
O53 W14 O44 161.7(13) . 2_656
O58 W14 O44 65.1(10) . 2_656
O54 W14 O44 66.3(11) 2_656 2_656
O52 W14 O44 93.1(12) . 2_656
O46 W14 O44 92.6(11) . 2_656
O41 W14 O44 45.2(10) . 2_656
O48 W18 O46 97.7(11) . .
O48 W18 O91 101.5(11) . .
O46 W18 O91 84.9(13) . .
O48 W18 O61 100.4(11) . .
O46 W18 O61 161.7(13) . .
O91 W18 O61 89.3(12) . .
O48 W18 O56 100.6(10) . .
O46 W18 O56 90.8(12) . .
O91 W18 O56 157.9(13) . .
O61 W18 O56 88.0(12) . .
O48 W18 O43 156.1(11) . .
O46 W18 O43 100.0(12) . .
O91 W18 O43 64.5(12) . .
O61 W18 O43 61.9(12) . .
O56 W18 O43 95.1(11) . .
O48 W18 O41 152.6(9) . .
O46 W18 O41 62.5(12) . .
O91 W18 O41 95.8(12) . .
O61 W18 O41 101.0(12) . .
O56 W18 O41 63.3(11) . .
O43 W18 O41 51.4(11) . .
O45 W17 O51 100.6(11) . .
O45 W17 O47 99.2(13) . .
O51 W17 O47 89.6(12) . .
O45 W17 O49 100.6(13) . 2_656
O51 W17 O49 84.7(12) . 2_656
O47 W17 O49 160.1(11) . 2_656
O45 W17 O58 102.0(11) . .
O51 W17 O58 157.3(11) . .
O47 W17 O58 88.2(12) . .
O49 W17 O58 89.8(11) 2_656 .
O45 W17 O44 157.6(12) . 2_656
O51 W17 O44 95.4(10) . 2_656
O47 W17 O44 96.5(11) . 2_656
O49 W17 O44 65.1(10) 2_656 2_656
O58 W17 O44 62.5(10) . 2_656
O45 W17 O42 156.1(12) . 2_656
O51 W17 O42 62.5(11) . 2_656
O47 W17 O42 65.9(12) . 2_656
O49 W17 O42 94.6(12) 2_656 2_656
O58 W17 O42 96.2(11) . 2_656
O44 W17 O42 46.3(10) 2_656 2_656
O57 W16 O50 97.1(13) . .
O57 W16 O91 102.5(13) . .
O50 W16 O91 89.3(13) . .
O57 W16 O47 102.5(12) . .
O50 W16 O47 160.3(13) . .
O91 W16 O47 87.9(12) . .
O57 W16 O55 100.7(11) . 2_656
O50 W16 O55 89.0(12) . 2_656
O91 W16 O55 156.8(12) . 2_656
O47 W16 O55 85.9(11) . 2_656
O57 W16 O42 158.6(11) . 2_656
O50 W16 O42 94.5(13) . 2_656
O91 W16 O42 95.5(12) . 2_656
O47 W16 O42 66.4(12) . 2_656
O55 W16 O42 61.6(11) 2_656 2_656
O57 W16 O43 151.2(12) . .
O50 W16 O43 60.5(12) . .
O91 W16 O43 62.3(12) . .
O47 W16 O43 101.2(11) . .
O55 W16 O43 97.0(11) 2_656 .
O42 W16 O43 49.3(11) 2_656 .
O60 W15 O49 102.5(11) . .
O60 W15 O50 98.7(13) . .
O49 W15 O50 158.8(13) . .
O60 W15 O61 99.3(12) . .
O49 W15 O61 87.8(12) . .
O50 W15 O61 87.4(12) . .
O60 W15 O54 99.2(12) . .
O49 W15 O54 89.2(11) . .
O50 W15 O54 88.8(12) . .
O61 W15 O54 161.4(13) . .
O60 W15 O43 154.8(11) . .
O49 W15 O43 95.4(11) . .
O50 W15 O43 64.0(12) . .
O61 W15 O43 63.5(12) . .
O54 W15 O43 98.6(12) . .
O60 W15 O44 156.9(10) . .
O49 W15 O44 64.8(10) . .
O50 W15 O44 95.7(12) . .
O61 W15 O44 99.3(12) . .
O54 W15 O44 63.0(11) . .
O43 W15 O44 48.1(11) . .
O15 Si1 O20 110.6(10) . .
O15 Si1 O3 110.4(9) . .
O20 Si1 O3 109.4(9) . .
O15 Si1 O24 108.5(9) . .
O20 Si1 O24 108.2(9) . .
O3 Si1 O24 109.8(9) . .
N3 Cd1 N5 93.6(9) . .
N3 Cd1 N4 91.1(9) . .
N5 Cd1 N4 170.0(9) . .
N3 Cd1 N1 176.6(9) . .
N5 Cd1 N1 89.8(8) . .
N4 Cd1 N1 85.6(8) . .
N3 Cd1 O23 91.2(8) . .
N5 Cd1 O23 87.9(7) . .
N4 Cd1 O23 100.8(7) . .
N1 Cd1 O23 88.7(7) . .
N3 Cd1 O48 87.8(8) . .
N5 Cd1 O48 83.5(7) . .
N4 Cd1 O48 87.9(7) . .
N1 Cd1 O48 92.8(7) . .
O23 Cd1 O48 171.2(6) . .
O42 Si2 O42 180(3) . 2_656
O42 Si2 O44 106.2(15) . 2_656
O42 Si2 O44 73.8(15) 2_656 2_656
O42 Si2 O44 73.8(15) . .
O42 Si2 O44 106.2(15) 2_656 .
O44 Si2 O44 180(2) 2_656 .
O42 Si2 O41 111.2(16) . 2_656
O42 Si2 O41 68.8(16) 2_656 2_656
O44 Si2 O41 113.9(15) 2_656 2_656
O44 Si2 O41 66.1(15) . 2_656
O42 Si2 O41 68.8(16) . .
O42 Si2 O41 111.2(16) 2_656 .
O44 Si2 O41 66.1(15) 2_656 .
O44 Si2 O41 113.9(15) . .
O41 Si2 O41 180(2) 2_656 .
O42 Si2 O43 73.5(16) . 2_656
O42 Si2 O43 106.5(16) 2_656 2_656
O44 Si2 O43 69.2(15) 2_656 2_656
O44 Si2 O43 110.8(15) . 2_656
O41 Si2 O43 72.1(15) 2_656 2_656
O41 Si2 O43 107.9(15) . 2_656
O42 Si2 O43 106.5(16) . .
O42 Si2 O43 73.5(16) 2_656 .
O44 Si2 O43 110.8(15) 2_656 .
O44 Si2 O43 69.2(15) . .
O41 Si2 O43 107.9(15) 2_656 .
O41 Si2 O43 72.1(15) . .
O43 Si2 O43 180.000(5) 2_656 .
Si2 O41 O44 54.6(13) . 2_656
Si2 O41 W14 122.4(17) . .
O44 O41 W14 67.8(13) 2_656 .
Si2 O41 W13 119.1(16) . .
O44 O41 W13 132(2) 2_656 .
W14 O41 W13 98.3(11) . .
Si2 O41 W18 118.6(16) . .
O44 O41 W18 130.5(18) 2_656 .
W14 O41 W18 97.4(11) . .
W13 O41 W18 95.6(11) . .
Si2 O42 W13 125.5(18) . .
Si2 O42 W16 122.3(18) . 2_656
W13 O42 W16 95.6(12) . 2_656
Si2 O42 W17 119.1(17) . 2_656
W13 O42 W17 93.8(11) . 2_656
W16 O42 W17 92.5(11) 2_656 2_656
Si2 O43 W15 123.4(16) . .
Si2 O43 W18 117.9(15) . .
W15 O43 W18 101.0(13) . .
Si2 O43 W16 114.5(15) . .
W15 O43 W16 98.9(12) . .
W18 O43 W16 96.2(12) . .
Si2 O44 O41 59.3(14) . 2_656
Si2 O44 W14 126.3(15) . 2_656
O41 O44 W14 67.0(13) 2_656 2_656
Si2 O44 W17 120.8(14) . 2_656
O41 O44 W17 132.8(18) 2_656 2_656
W14 O44 W17 95.0(10) 2_656 2_656
Si2 O44 W15 119.3(15) . .
O41 O44 W15 130.3(17) 2_656 .
W14 O44 W15 94.8(10) 2_656 .
W17 O44 W15 92.8(10) 2_656 .
W4 O11 W6 151.1(10) . .
W11 O10 W12 151.2(9) . .
W5 O9 W4 120.0(9) . .
W1 O8 W2 151.1(11) . .
W8 O7 W6 150.0(10) . .
W7 O5 W12 152.0(10) . .
W5 O4 W1 119.4(8) . .
Si1 O3 W9 124.9(9) . .
Si1 O3 W11 124.5(8) . .
W9 O3 W11 91.5(6) . .
Si1 O3 W3 124.3(9) . .
W9 O3 W3 91.0(5) . .
W11 O3 W3 90.4(5) . .
W4 O2 W1 123.4(8) . .
W7 O1 W6 122.8(9) . .
W10 O35 W9 150.3(10) . .
W5 O34 W10 151.4(9) . .
W7 O33 W11 148.0(10) . .
W10 O32 W6 122.7(8) . .
W1 O31 W3 149.3(9) . .
W3 O30 W2 154.0(10) . .
W9 O29 W3 121.3(9) . .
Si1 O24 W6 124.6(9) . .
Si1 O24 W10 123.0(9) . .
W6 O24 W10 92.2(6) . .
Si1 O24 W7 124.2(9) . .
W6 O24 W7 91.6(5) . .
W10 O24 W7 91.7(6) . .
W1 O23 Cd1 142.6(9) . .
W18 O48 Cd1 157.5(10) . .
W4 O22 W8 151.3(10) . .
W11 O21 W9 122.9(9) . .
Si1 O20 W12 126.2(9) . .
Si1 O20 W8 124.5(8) . .
W12 O20 W8 91.2(6) . .
Si1 O20 W2 123.8(8) . .
W12 O20 W2 91.1(6) . .
W8 O20 W2 89.6(6) . .
W2 O19 W12 120.2(9) . .
C5 N1 C30 122(2) . .
C5 N1 Cd1 122.6(17) . .
C30 N1 Cd1 110.3(16) . .
W8 O17 W12 123.5(10) . .
Si1 O15 W4 126.1(9) . .
Si1 O15 W1 123.6(9) . .
W4 O15 W1 90.7(6) . .
Si1 O15 W5 126.2(10) . .
W4 O15 W5 89.8(6) . .
W1 O15 W5 89.3(5) . .
W9 O13 W5 148.7(10) . .
C21 N5 C9 117(2) . .
C21 N5 Cd1 121.1(18) . .
C9 N5 Cd1 119.9(17) . .
W2 O40 W8 121.9(10) . .
C35 N4 C3 117(2) . .
C35 N4 Cd1 124.4(17) . .
C3 N4 Cd1 117.9(19) . .
C6 N3 C1 112(2) . .
C6 N3 Cd1 125(2) . .
C1 N3 Cd1 122.0(17) . .
W3 O39 W11 123.9(9) . .
C33 C5 N1 122(3) . .
C1 C4 C2 122(3) . .
C16 C3 N4 122(3) . .
W7 O36 W10 123.7(11) . .
C8 C2 C4 113(2) . .
C8 C2 C2 124(3) . 2_655
C4 C2 C2 122(3) . 2_655
C4 C1 N3 123(3) . .
W14 O58 W17 136.7(14) . .
N1 C30 C32 119(2) . .
C32 C31 C33 114(2) . .
C32 C31 C10 122(2) . .
C33 C31 C10 123(2) . .
C31 C32 C30 121(2) . .
C5 C33 C31 121(2) . .
C13 C10 C50 115(3) . .
C13 C10 C31 120(3) . .
C50 C10 C31 126(3) . .
N5 C9 C7 121(2) . .
C6 C8 C2 124(3) . .
C15 C7 C9 118(3) . .
W13 O56 W18 136.8(15) . .
C8 C6 N3 125(3) . .
C36 N7 C24 123(3) . .
C21 C23 C15 116(3) . .
C25 C27 C26 121(3) . .
C25 C27 C19 117(2) . .
C26 C27 C19 122(2) . .
C14 C22 C12 114(3) . .
C14 C22 C15 119(3) . .
C12 C22 C15 127(3) . .
N5 C21 C23 126(3) . .
C18 N6 C51 123(3) . .
C16 C19 C17 117(2) . .
C16 C19 C27 120(2) . .
C17 C19 C27 123(2) . .
N6 C18 C13 119(3) . .
C36 C26 C27 117(3) . .
N4 C35 C17 126(2) . .
C35 C17 C19 115(3) . .
C3 C16 C19 122(3) . .
C24 C25 C27 118(3) . .
W13 O55 W16 137.6(15) . 2_656
W14 O54 W15 135.5(16) 2_656 .
C7 C15 C23 121(3) . .
C7 C15 C22 116(3) . .
C23 C15 C22 122(3) . .
W14 O52 W13 138.7(17) . .
W17 O51 W13 138.0(15) . 2_656
C22 C14 C37 123(3) . .
W16 O50 W15 136.4(18) . .
C18 C13 C10 119(3) . .
W15 O49 W17 136.8(13) . 2_656
C39 C12 C22 120(5) . .
N7 C24 C25 120(3) . .
N7 C36 C26 121(3) . .
C37 N2 C39 122(4) . .
N2 C37 C14 117(3) . .
N2 C39 C12 122(5) . .
W17 O47 W16 135.1(15) . .
W18 O46 W14 138.3(15) . .
W18 O61 W15 133.4(17) . .
C69 C55 C70 124(4) . .
C69 C55 C53 117(4) . .
C70 C55 C53 119(3) . .
C54 N9 C52 120(5) . .
C52 C53 C55 126(4) . .
N9 C52 C53 111(5) . .
C50 C51 N6 121(4) . .
C51 C50 C10 121(4) . .
C68 N8 C66 111(5) . .
C70 C71 C66 119(5) . .
C71 C70 C67 114(4) . .
C71 C70 C55 127(4) . .
C67 C70 C55 118(4) . .
C55 C69 C54 117(5) . .
N8 C68 C67 120(6) . .
C70 C67 C68 123(5) . .
N8 C66 C71 133(5) . .
N9 C54 C69 128(5) . .
W18 O91 W16 136.8(17) . .

loop_
_geom_bond_atom_site_label_1
_geom_bond_atom_site_label_2
_geom_bond_distance
_geom_bond_site_symmetry_2
W1 O23 1.693(16) .
W1 O8 1.898(17) .
W1 O31 1.903(15) .
W1 O2 1.917(16) .
W1 O4 1.951(19) .
W1 O15 2.380(16) .
W2 O12 1.727(19) .
W2 O8 1.905(16) .
W2 O40 1.908(19) .
W2 O19 1.919(19) .
W2 O30 1.994(18) .
W2 O20 2.382(16) .
W3 O16 1.716(16) .
W3 O30 1.804(19) .
W3 O39 1.886(17) .
W3 O31 1.953(15) .
W3 O29 1.955(19) .
W3 O3 2.377(15) .
W4 O27 1.69(2) .
W4 O22 1.892(17) .
W4 O11 1.897(16) .
W4 O2 1.916(15) .
W4 O9 1.950(19) .
W4 O15 2.362(16) .
W5 O14 1.71(2) .
W5 O34 1.887(17) .
W5 O9 1.926(17) .
W5 O4 1.934(16) .
W5 O13 1.942(18) .
W5 O15 2.391(18) .
W6 O26 1.725(16) .
W6 O11 1.905(16) .
W6 O7 1.92(2) .
W6 O1 1.933(18) .
W6 O32 1.943(18) .
W6 O24 2.338(15) .
W7 O37 1.711(18) .
W7 O1 1.899(17) .
W7 O33 1.901(16) .
W7 O5 1.903(19) .
W7 O36 1.90(2) .
W7 O24 2.354(16) .
W8 O6 1.700(19) .
W8 O7 1.895(18) .
W8 O17 1.906(18) .
W8 O22 1.926(16) .
W8 O40 1.926(18) .
W8 O20 2.374(16) .
W9 O28 1.73(2) .
W9 O29 1.892(17) .
W9 O13 1.919(18) .
W9 O21 1.934(16) .
W9 O35 1.953(17) .
W9 O3 2.327(17) .
W10 O18 1.715(19) .
W10 O35 1.883(17) .
W10 O32 1.911(16) .
W10 O36 1.927(19) .
W10 O34 1.937(17) .
W10 O24 2.353(18) .
W11 O38 1.676(17) .
W11 O10 1.88(2) .
W11 O21 1.890(18) .
W11 O39 1.923(17) .
W11 O33 1.936(16) .
W11 O3 2.360(15) .
W12 O25 1.739(18) .
W12 O17 1.908(19) .
W12 O5 1.910(18) .
W12 O10 1.951(19) .
W12 O19 1.960(19) .
W12 O20 2.329(16) .
W13 O59 1.65(2) .
W13 O55 1.81(3) .
W13 O56 1.87(3) .
W13 O51 1.90(3) 2_656
W13 O52 1.92(2) .
W13 O42 2.35(3) .
W13 O41 2.37(3) .
W14 O53 1.64(2) .
W14 O58 1.85(2) .
W14 O54 1.87(3) 2_656
W14 O52 1.89(2) .
W14 O46 1.98(3) .
W14 O41 2.33(3) .
W14 O44 2.35(3) 2_656
W18 O48 1.681(19) .
W18 O46 1.81(3) .
W18 O91 1.89(3) .
W18 O61 1.90(3) .
W18 O56 1.91(3) .
W18 O43 2.32(3) .
W18 O41 2.38(3) .
W17 O45 1.656(19) .
W17 O51 1.87(2) .
W17 O47 1.88(3) .
W17 O49 1.90(2) 2_656
W17 O58 1.93(2) .
W17 O44 2.43(3) 2_656
W17 O42 2.46(3) 2_656
W16 O57 1.69(3) .
W16 O50 1.88(3) .
W16 O91 1.90(3) .
W16 O47 1.93(3) .
W16 O55 1.97(3) 2_656
W16 O42 2.42(4) 2_656
W16 O43 2.42(3) .
W15 O60 1.68(3) .
W15 O49 1.89(2) .
W15 O50 1.92(3) .
W15 O61 1.93(3) .
W15 O54 1.95(3) .
W15 O43 2.23(3) .
W15 O44 2.45(3) .
Si1 O15 1.581(17) .
Si1 O20 1.608(19) .
Si1 O3 1.618(16) .
Si1 O24 1.631(16) .
Cd1 N3 1.96(2) .
Cd1 N5 2.00(2) .
Cd1 N4 2.05(2) .
Cd1 N1 2.08(2) .
Cd1 O23 2.588(17) .
Cd1 O48 2.645(19) .
Si2 O42 1.60(3) .
Si2 O42 1.60(3) 2_656
Si2 O44 1.61(3) 2_656
Si2 O44 1.61(3) .
Si2 O41 1.69(3) 2_656
Si2 O41 1.69(3) .
Si2 O43 1.77(4) 2_656
Si2 O43 1.77(4) .
O41 O44 1.80(4) 2_656
O42 W16 2.42(4) 2_656
O42 W17 2.46(3) 2_656
O44 O41 1.80(4) 2_656
O44 W14 2.35(3) 2_656
O44 W17 2.43(3) 2_656
N1 C5 1.28(3) .
N1 C30 1.33(3) .
N5 C21 1.29(3) .
N5 C9 1.39(3) .
N4 C35 1.32(3) .
N4 C3 1.37(3) .
N3 C6 1.36(3) .
N3 C1 1.41(4) .
C5 C33 1.26(4) .
C4 C1 1.30(4) .
C4 C2 1.43(3) .
C3 C16 1.33(4) .
C2 C8 1.35(4) .
C2 C2 1.46(4) 2_655
C30 C32 1.41(4) .
C31 C32 1.30(3) .
C31 C33 1.48(3) .
C31 C10 1.49(4) .
C10 C13 1.40(4) .
C10 C50 1.43(5) .
C9 C7 1.40(4) .
C8 C6 1.31(4) .
C7 C15 1.35(4) .
N7 C36 1.29(4) .
N7 C24 1.36(4) .
C23 C21 1.36(3) .
C23 C15 1.40(4) .
C27 C25 1.38(3) .
C27 C26 1.41(4) .
C27 C19 1.46(3) .
C22 C14 1.32(4) .
C22 C12 1.40(5) .
C22 C15 1.50(4) .
N6 C18 1.29(4) .
N6 C51 1.30(4) .
C19 C16 1.39(4) .
C19 C17 1.44(3) .
C18 C13 1.38(5) .
C26 C36 1.37(4) .
C35 C17 1.41(4) .
C25 C24 1.36(4) .
O55 W16 1.97(3) 2_656
O54 W14 1.87(3) 2_656
O51 W13 1.90(3) 2_656
C14 C37 1.44(4) .
O49 W17 1.90(2) 2_656
C12 C39 1.34(6) .
N2 C37 1.24(4) .
N2 C39 1.32(6) .
C55 C69 1.29(5) .
C55 C70 1.39(5) .
C55 C53 1.47(5) .
N9 C54 1.31(6) .
N9 C52 1.41(6) .
C53 C52 1.42(6) .
C51 C50 1.26(6) .
N8 C68 1.26(6) .
N8 C66 1.38(7) .
C71 C70 1.30(5) .
C71 C66 1.40(6) .
C70 C67 1.37(7) .
C69 C54 1.42(6) .
C68 C67 1.59(7) .
